data_4121561
loop_
_publ_author_name
'Han, Xin-Bao'
'Zhang, Zhi-Ming'
'Zhang, Teng'
'Li, Yang-Guang'
'Lin, Wenbin'
'You, Wansheng'
'Su, Zhong-Min'
'Wang, En-Bo'

_publ_section_title
;
 Polyoxometalate-based cobalt-phosphate molecular catalysts for visible
 light-driven water oxidation.
;
_journal_issue 14
_journal_name_full 'Journal of the American Chemical Society'
_journal_page_first 5359
_journal_page_last 5366
_journal_paper_doi 10.1021/ja412886e
_journal_volume 136
_journal_year 2014
_chemical_formula_sum 'Co16 Ge4 H240 Na32 O278 P4 W36'
_chemical_formula_weight 13401.32
_chemical_name_systematic
; 
 ? 
;
_space_group_IT_number 197
_symmetry_cell_setting cubic
_symmetry_space_group_name_Hall 'I 2 2 3'
_symmetry_space_group_name_H-M 'I 2 3'
_atom_sites_solution_hydrogens none
_atom_sites_solution_primary direct
_atom_sites_solution_secondary difmap
_audit_creation_method SHELXL-97
_cell_angle_alpha 90.00
_cell_angle_beta 90.00
_cell_angle_gamma 90.00
_cell_formula_units_Z 2
_cell_length_a 23.924(3)
_cell_length_b 23.924(3)
_cell_length_c 23.924(3)
_cell_measurement_temperature 293(2)
_cell_measurement_theta_max 24.98
_cell_measurement_theta_min 3.19
_cell_volume 13693(3)
_computing_structure_refinement 'SHELXL-97 (Sheldrick, 1997)'
_computing_structure_solution 'SHELXS-97 (Sheldrick, 1990)'
_diffrn_ambient_temperature 293(2)
_diffrn_detector_area_resol_mean 0.01
_diffrn_measured_fraction_theta_full 0.997
_diffrn_measured_fraction_theta_max 0.997
_diffrn_measurement_device_type 'Rigaku R-AXIS RAPID IP'
_diffrn_measurement_method Oscillation
_diffrn_radiation_monochromator graphite
_diffrn_radiation_source 'fine-focus sealed tube'
_diffrn_radiation_type MoK\a
_diffrn_radiation_wavelength 0.71073
_diffrn_reflns_av_R_equivalents 0.1532
_diffrn_reflns_av_sigmaI/netI 0.0739
_diffrn_reflns_limit_h_max 28
_diffrn_reflns_limit_h_min -28
_diffrn_reflns_limit_k_max 28
_diffrn_reflns_limit_k_min -28
_diffrn_reflns_limit_l_max 28
_diffrn_reflns_limit_l_min -28
_diffrn_reflns_number 49772
_diffrn_reflns_theta_full 24.98
_diffrn_reflns_theta_max 24.98
_diffrn_reflns_theta_min 3.19
_diffrn_standards_decay_% none
_diffrn_standards_interval_count 0
_diffrn_standards_interval_time 0
_diffrn_standards_number 0
_exptl_absorpt_coefficient_mu 16.619
_exptl_absorpt_correction_T_max 0.6355
_exptl_absorpt_correction_T_min 0.3162
_exptl_absorpt_correction_type multi-scan
_exptl_absorpt_process_details 'ABSCOR by T.Higashi    8 March, 1995'
_exptl_crystal_colour 'dark purple'
_exptl_crystal_density_diffrn 3.250
_exptl_crystal_density_method 'not measured'
_exptl_crystal_description BLOCK
_exptl_crystal_F_000 12200
_exptl_crystal_size_max 0.09
_exptl_crystal_size_mid 0.04
_exptl_crystal_size_min 0.03
_refine_diff_density_max 4.299
_refine_diff_density_min -5.716
_refine_diff_density_rms 0.965
_refine_ls_abs_structure_details 'Flack H D (1983), Acta Cryst. A39, 876-881'
_refine_ls_abs_structure_Flack 0.26(8)
_refine_ls_extinction_method none
_refine_ls_goodness_of_fit_ref 1.111
_refine_ls_hydrogen_treatment none
_refine_ls_matrix_type full
_refine_ls_number_parameters 295
_refine_ls_number_reflns 4021
_refine_ls_number_restraints 170
_refine_ls_restrained_S_all 1.087
_refine_ls_R_factor_all 0.1558
_refine_ls_R_factor_gt 0.1507
_refine_ls_shift/su_max 0.005
_refine_ls_shift/su_mean 0.000
_refine_ls_structure_factor_coef Fsqd
_refine_ls_weighting_details 'calc w=1/[\s^2^(Fo^2^)+(0.0001P)^2^+20915.9648P] where P=(Fo^2^+2Fc^2^)/3'
_refine_ls_weighting_scheme calc
_refine_ls_wR_factor_gt 0.3676
_refine_ls_wR_factor_ref 0.3699
_reflns_number_gt 3731
_reflns_number_total 4021
_reflns_threshold_expression >2sigma(I)
_cod_data_source_file ja412886e_si_007.cif
_cod_data_source_block 1
_cod_depositor_comments
;
The following automatic conversions were performed:

'_symmetry_cell_setting' value 'Cubic' changed to 'cubic' according
to
/usr/data/users/saulius/automatic-downloads/rss-feeds/ACS/lib/dictionaries/cif_core.dic
dictionary named 'cif_core.dic' version 2.4.2 from 2011-04-26.

Automatic conversion script
Id: cif_fix_values 2281 2013-09-26 08:29:07Z andrius 

 Adding full bibliography for 4121557--4121563.cif.
;
_cod_original_sg_symbol_H-M I23
_cod_database_code 4121561

loop_
_symmetry_equiv_pos_as_xyz
'x, y, z'
'-x, -y, z'
'-x, y, -z'
'x, -y, -z'
'z, x, y'
'z, -x, -y'
'-z, -x, y'
'-z, x, -y'
'y, z, x'
'-y, z, -x'
'y, -z, -x'
'-y, -z, x'
'x+1/2, y+1/2, z+1/2'
'-x+1/2, -y+1/2, z+1/2'
'-x+1/2, y+1/2, -z+1/2'
'x+1/2, -y+1/2, -z+1/2'
'z+1/2, x+1/2, y+1/2'
'z+1/2, -x+1/2, -y+1/2'
'-z+1/2, -x+1/2, y+1/2'
'-z+1/2, x+1/2, -y+1/2'
'y+1/2, z+1/2, x+1/2'
'-y+1/2, z+1/2, -x+1/2'
'y+1/2, -z+1/2, -x+1/2'
'-y+1/2, -z+1/2, x+1/2'

loop_
_atom_site_label
_atom_site_type_symbol
_atom_site_fract_x
_atom_site_fract_y
_atom_site_fract_z
_atom_site_U_iso_or_equiv
_atom_site_adp_type
_atom_site_occupancy
_atom_site_symmetry_multiplicity
_atom_site_calc_flag
_atom_site_refinement_flags
W1 W 0.29184(13) 0.54209(14) 0.73720(13) 0.0312(7) Uani 1 1 d .
W2 W 0.41983(13) 0.62368(14) 0.78012(12) 0.0292(7) Uani 1 1 d .
W3 W 0.27636(15) 0.68574(15) 0.79803(14) 0.0377(9) Uani 1 1 d .
P1 P 0.5796(5) 0.5796(5) 0.5796(5) 0.004(4) Uani 1 3 d S
Ge1 Ge 0.3346(3) 0.6654(3) 0.6654(3) 0.028(3) Uani 1 3 d SD
Co1 Co 0.4727(4) 0.6126(4) 0.6558(4) 0.022(2) Uani 1 1 d .
Co2 Co 0.4518(3) 0.5482(3) 0.5482(3) 0.023(3) Uani 1 3 d S
Na1 Na 0.5839(17) 0.7082(18) 0.6244(18) 0.061(10) Uani 1 1 d U
Na2 Na 0.5000 0.724(3) 1.0000 0.068(16) Uani 1 2 d SU
Na3 Na 0.3569(19) 0.6730(19) 1.079(2) 0.034(10) Uani 0.67 1 d PU
Na4 Na 0.491(2) 0.472(2) 0.795(2) 0.032(13) Uani 0.50 1 d PU
O1 O 0.4001(8) 0.6648(17) 0.6934(15) 0.011(8) Uani 1 1 d DU
O2 O 0.3566(15) 0.5688(15) 0.7539(15) 0.005(7) Uani 1 1 d U
O3 O 0.2679(14) 0.6140(14) 0.7725(14) 0.002(7) Uani 1 1 d U
O4 O 0.4385(19) 0.6003(19) 0.8453(19) 0.023(10) Uani 1 1 d U
O5 O 0.4535(17) 0.6331(16) 0.5709(17) 0.014(9) Uani 1 1 d U
O6 O 0.292(3) 0.762(3) 0.789(3) 0.053(16) Uani 1 1 d U
O7 O 0.355(3) 0.669(3) 0.804(3) 0.048(15) Uani 1 1 d U
O8 O 0.448(2) 0.692(2) 0.783(2) 0.033(12) Uani 1 1 d U
O9 O 0.5068(17) 0.6938(17) 0.6723(16) 0.013(9) Uani 1 1 d U
O10 O 0.330(3) 0.749(3) 1.034(3) 0.063(19) Uani 1 1 d U
O11 O 0.257(3) 0.688(3) 0.855(3) 0.066(19) Uani 1 1 d U
O12 O 0.5425(16) 0.5425(16) 0.5425(16) 0.011(3) Uani 1 3 d SU
O13 O 0.2926(4) 0.7074(4) 0.7074(4) 0.08(4) Uiso 1 3 d SD
O14 O 0.464(2) 0.582(2) 0.736(2) 0.026(10) Uani 1 1 d U
O15 O 0.6398(19) 0.5559(18) 0.5875(19) 0.022(10) Uani 1 1 d U
O1W O 0.466(2) 0.698(2) 0.901(2) 0.040(13) Uani 1 1 d U
O2W O 0.603(3) 0.790(3) 0.677(3) 0.047(15) Uani 1 1 d U
O3W O 0.395(3) 0.589(3) 1.046(3) 0.07(2) Uani 1 1 d U
O4W O 0.427(4) 0.786(4) 0.862(4) 0.021(19) Uani 0.50 1 d PU
O5W O 0.398(3) 0.601(3) 0.965(3) 0.07(2) Uani 1 1 d U
O6W O 0.284(4) 0.622(4) 0.943(4) 0.020(19) Uani 0.50 1 d PU
O7W O 0.369(3) 0.497(3) 0.903(3) 0.013(17) Uani 0.50 1 d PU
O8W O 0.538(3) 0.653(3) 0.862(3) 0.051(16) Uani 1 1 d U
O9W O 0.583(3) 0.848(3) 0.603(3) 0.052(16) Uani 1 1 d U
O10W O 0.5000 0.5000 0.953(5) 0.07(3) Uani 1 2 d SU
O11W O 0.414(3) 0.491(3) 0.813(3) 0.057(17) Uiso 1 1 d .
O12W O 0.478(3) 0.602(3) 0.999(4) 0.014(17) Uiso 0.50 1 d P

loop_
_atom_site_aniso_label
_atom_site_aniso_U_11
_atom_site_aniso_U_22
_atom_site_aniso_U_33
_atom_site_aniso_U_23
_atom_site_aniso_U_13
_atom_site_aniso_U_12
W1 0.0287(17) 0.0353(18) 0.0297(16) 0.0026(13) 0.0100(13) 0.0014(13)
W2 0.0293(16) 0.0399(18) 0.0183(14) -0.0037(13) 0.0042(12) -0.0007(14)
W3 0.0377(19) 0.045(2) 0.0305(17) -0.0128(14) 0.0113(14) 0.0066(15)
P1 0.004(4) 0.004(4) 0.004(4) -0.001(5) -0.001(5) -0.001(5)
Ge1 0.028(3) 0.028(3) 0.028(3) -0.007(3) 0.007(3) 0.007(3)
Co1 0.021(5) 0.009(4) 0.035(5) -0.004(4) 0.000(4) 0.001(3)
Co2 0.023(3) 0.023(3) 0.023(3) -0.009(4) 0.009(4) 0.009(4)
Na1 0.061(10) 0.061(10) 0.061(10) 0.000(3) -0.001(3) 0.000(3)
Na2 0.068(16) 0.068(16) 0.068(16) 0.000 0.000(3) 0.000
Na3 0.035(11) 0.035(11) 0.034(11) -0.002(3) 0.001(3) 0.000(3)
Na4 0.032(13) 0.032(13) 0.032(13) 0.000(3) 0.001(3) 0.001(3)
O1 0.011(9) 0.011(9) 0.012(9) -0.001(3) 0.000(3) -0.001(3)
O2 0.005(8) 0.004(8) 0.004(8) -0.001(3) 0.001(3) -0.001(3)
O3 0.003(7) 0.001(7) 0.002(7) -0.001(3) 0.000(3) 0.000(3)
O4 0.023(11) 0.023(10) 0.023(11) 0.000(3) 0.000(3) 0.000(3)
O5 0.015(9) 0.014(9) 0.014(9) 0.001(3) -0.001(3) -0.001(3)
O6 0.053(16) 0.053(16) 0.053(16) -0.001(3) 0.000(3) 0.000(3)
O7 0.047(16) 0.047(16) 0.048(16) 0.000(3) 0.000(3) 0.000(3)
O8 0.033(12) 0.033(12) 0.033(12) 0.000(3) 0.000(3) 0.000(3)
O9 0.013(9) 0.013(9) 0.013(9) 0.000(3) 0.001(3) 0.000(3)
O10 0.063(19) 0.063(19) 0.063(19) 0.000(3) 0.000(3) 0.000(3)
O11 0.07(2) 0.07(2) 0.07(2) 0.000(3) 0.000(3) 0.000(3)
O12 0.011(3) 0.011(3) 0.011(3) -0.0003(17) -0.0003(17) -0.0003(17)
O14 0.026(11) 0.026(11) 0.026(11) -0.001(3) 0.000(3) 0.000(3)
O15 0.021(11) 0.022(11) 0.021(11) 0.001(3) -0.001(3) 0.000(3)
O1W 0.040(14) 0.040(14) 0.040(14) 0.000(3) -0.001(3) 0.000(3)
O2W 0.047(15) 0.048(15) 0.047(15) 0.001(3) 0.000(3) 0.000(3)
O3W 0.07(2) 0.07(2) 0.07(2) 0.000(3) 0.000(3) 0.000(3)
O4W 0.02(2) 0.02(2) 0.02(2) 0.000(3) 0.000(3) 0.000(3)
O5W 0.07(2) 0.07(2) 0.07(2) 0.000(3) 0.000(3) 0.000(3)
O6W 0.021(19) 0.020(19) 0.020(19) 0.000(3) 0.000(3) 0.000(3)
O7W 0.013(17) 0.013(17) 0.014(17) 0.000(3) 0.000(3) 0.000(3)
O8W 0.051(16) 0.050(16) 0.051(16) 0.000(3) 0.000(3) 0.000(3)
O9W 0.052(16) 0.051(16) 0.051(16) 0.000(3) 0.000(3) 0.000(3)
O10W 0.07(3) 0.07(3) 0.07(3) 0.000 0.000 0.000(3)

loop_
_atom_type_symbol
_atom_type_description
_atom_type_scat_dispersion_real
_atom_type_scat_dispersion_imag
_atom_type_scat_source
O O 0.0106 0.0060 'International Tables Vol C Tables 4.2.6.8 and 6.1.1.4'
H H 0.0000 0.0000 'International Tables Vol C Tables 4.2.6.8 and 6.1.1.4'
W W -0.8490 6.8722 'International Tables Vol C Tables 4.2.6.8 and 6.1.1.4'
Co Co 0.3494 0.9721 'International Tables Vol C Tables 4.2.6.8 and 6.1.1.4'
Ge Ge 0.1547 1.8001 'International Tables Vol C Tables 4.2.6.8 and 6.1.1.4'
P P 0.1023 0.0942 'International Tables Vol C Tables 4.2.6.8 and 6.1.1.4'
Na Na 0.0362 0.0249 'International Tables Vol C Tables 4.2.6.8 and 6.1.1.4'

loop_
_geom_angle_atom_site_label_1
_geom_angle_atom_site_label_2
_geom_angle_atom_site_label_3
_geom_angle
_geom_angle_site_symmetry_1
_geom_angle_site_symmetry_3
O2 W1 O9 86.8(17) . 7_665
O2 W1 O3 80.8(15) . .
O9 W1 O3 161.3(16) 7_665 .
O2 W1 O8 147.6(19) . 7_665
O9 W1 O8 100.7(19) 7_665 7_665
O3 W1 O8 82.9(17) . 7_665
O2 W1 O1 79.0(14) . 7_665
O9 W1 O1 83.1(15) 7_665 7_665
O3 W1 O1 80.8(13) . 7_665
O8 W1 O1 70.8(17) 7_665 7_665
O2 W1 O10 101(2) . 21_445
O9 W1 O10 133(2) 7_665 21_445
O3 W1 O10 64(2) . 21_445
O8 W1 O10 96(2) 7_665 21_445
O1 W1 O10 144.2(19) 7_665 21_445
O2 W1 Na1 81.8(13) . 7_665
O9 W1 Na1 24.8(15) 7_665 7_665
O3 W1 Na1 159.8(12) . 7_665
O8 W1 Na1 117.3(16) 7_665 7_665
O1 W1 Na1 105.8(12) 7_665 7_665
O10 W1 Na1 109.7(18) 21_445 7_665
O4 W2 O8 100(2) . .
O4 W2 O14 102(2) . .
O8 W2 O14 108(2) . .
O4 W2 O7 97(2) . .
O8 W2 O7 77(2) . .
O14 W2 O7 159(2) . .
O4 W2 O2 104.8(18) . .
O8 W2 O2 149.7(19) . .
O14 W2 O2 84.5(18) . .
O7 W2 O2 83(2) . .
O4 W2 O1 173.5(18) . .
O8 W2 O1 73.9(18) . .
O14 W2 O1 79.9(18) . .
O7 W2 O1 82(2) . .
O2 W2 O1 81.5(12) . .
O4 W2 Na4 59.1(19) . 2_665
O8 W2 Na4 114(2) . 2_665
O14 W2 Na4 43.0(19) . 2_665
O7 W2 Na4 154(2) . 2_665
O2 W2 Na4 93.9(14) . 2_665
O1 W2 Na4 122.7(14) . 2_665
O11 W3 O3 109(3) . .
O11 W3 O6 98(4) . 7_665
O3 W3 O6 91(2) . 7_665
O11 W3 O6 97(4) . .
O3 W3 O6 154(2) . .
O6 W3 O6 80(4) 7_665 .
O11 W3 O7 105(4) . .
O3 W3 O7 87(2) . .
O6 W3 O7 156(3) 7_665 .
O6 W3 O7 91(3) . .
O11 W3 O13 162(3) . .
O3 W3 O13 85.0(11) . .
O6 W3 O13 69(2) 7_665 .
O6 W3 O13 69(2) . .
O7 W3 O13 87.2(19) . .
O12 P1 O15 113.2(19) . 9
O12 P1 O15 113.2(18) . .
O15 P1 O15 105(2) 9 .
O12 P1 O15 113.2(18) . 5
O15 P1 O15 105(2) 9 5
O15 P1 O15 105(2) . 5
O12 P1 Na1 138.9(8) . .
O15 P1 Na1 66(2) 9 .
O15 P1 Na1 106(2) . .
O15 P1 Na1 40.8(19) 5 .
O12 P1 Na1 138.9(8) . 5
O15 P1 Na1 40.8(19) 9 5
O15 P1 Na1 66(2) . 5
O15 P1 Na1 106(2) 5 5
Na1 P1 Na1 69.5(12) . 5
O12 P1 Na1 138.9(8) . 9
O15 P1 Na1 106(2) 9 9
O15 P1 Na1 40.8(19) . 9
O15 P1 Na1 66(2) 5 9
Na1 P1 Na1 69.5(12) . 9
Na1 P1 Na1 69.5(12) 5 9
O1 Ge1 O1 110.9(13) 7_665 .
O1 Ge1 O1 110.9(13) 7_665 10_656
O1 Ge1 O1 110.9(13) . 10_656
O1 Ge1 O13 108.0(14) 7_665 .
O1 Ge1 O13 108.0(14) . .
O1 Ge1 O13 108.0(14) 10_656 .
O5 Co1 O14 85.4(18) 7_665 .
O5 Co1 O15 102.8(17) 7_665 9
O14 Co1 O15 99.5(19) . 9
O5 Co1 O5 79(2) 7_665 .
O14 Co1 O5 160.5(18) . .
O15 Co1 O5 95.5(17) 9 .
O5 Co1 O9 168.3(17) 7_665 .
O14 Co1 O9 100.7(17) . .
O15 Co1 O9 86.2(17) 9 .
O5 Co1 O9 92.8(15) . .
O5 Co1 O1 98.1(15) 7_665 .
O14 Co1 O1 75.6(16) . .
O15 Co1 O1 158.1(15) 9 .
O5 Co1 O1 94.8(14) . .
O9 Co1 O1 74.1(14) . .
O5 Co1 Na1 147.9(14) 7_665 .
O14 Co1 Na1 119.6(15) . .
O15 Co1 Na1 56.3(14) 9 .
O5 Co1 Na1 79.3(13) . .
O9 Co1 Na1 34.8(13) . .
O1 Co1 Na1 107.1(12) . .
O5 Co2 O5 76.9(18) 10_656 .
O5 Co2 O5 76.9(18) 10_656 7_665
O5 Co2 O5 76.9(18) . 7_665
O5 Co2 O12 167.7(13) 10_656 .
O5 Co2 O12 93.2(18) . .
O5 Co2 O12 108.4(15) 7_665 .
O5 Co2 O12 93.2(17) 10_656 3_656
O5 Co2 O12 108.4(15) . 3_656
O5 Co2 O12 167.7(13) 7_665 3_656
O12 Co2 O12 83(2) . 3_656
O5 Co2 O12 108.4(15) 10_656 2_665
O5 Co2 O12 167.7(13) . 2_665
O5 Co2 O12 93.2(17) 7_665 2_665
O12 Co2 O12 83(2) . 2_665
O12 Co2 O12 83(2) 3_656 2_665
O9 Na1 O15 107(2) . 5
O9 Na1 O2W 91(2) . .
O15 Na1 O2W 162(3) 5 .
O9 Na1 O15 66.2(17) . 9
O15 Na1 O15 54(2) 5 9
O2W Na1 O15 141(2) . 9
O9 Na1 P1 89.9(17) . .
O15 Na1 P1 26.1(12) 5 .
O2W Na1 P1 164(2) . .
O15 Na1 P1 28.5(10) 9 .
O9 Na1 Co1 33.8(12) . .
O15 Na1 Co1 74.1(16) 5 .
O2W Na1 Co1 124(2) . .
O15 Na1 Co1 36.1(10) 9 .
P1 Na1 Co1 56.2(7) . .
O9 Na1 Na4 100(2) . 10_656
O15 Na1 Na4 83.1(19) 5 10_656
O2W Na1 Na4 90(2) . 10_656
O15 Na1 Na4 123.6(18) 9 10_656
P1 Na1 Na4 105.7(14) . 10_656
Co1 Na1 Na4 104.3(14) . 10_656
O9 Na1 W1 19.9(12) . 10_656
O15 Na1 W1 123.2(19) 5 10_656
O2W Na1 W1 73.5(18) . 10_656
O15 Na1 W1 86.1(13) 9 10_656
P1 Na1 W1 109.3(12) . 10_656
Co1 Na1 W1 53.1(6) . 10_656
Na4 Na1 W1 90.4(13) 10_656 10_656
O9 Na1 Na1 79(2) . 5
O15 Na1 Na1 78.8(14) 5 5
O2W Na1 Na1 108.8(19) . 5
O15 Na1 Na1 38.6(12) 9 5
P1 Na1 Na1 55.3(6) . 5
Co1 Na1 Na1 64.5(11) . 5
Na4 Na1 Na1 160.9(12) 10_656 5
W1 Na1 Na1 94.1(16) 10_656 5
O9 Na1 Na1 136(2) . 9
O15 Na1 Na1 53.4(16) 5 9
O2W Na1 Na1 115.2(19) . 9
O15 Na1 Na1 71.9(11) 9 9
P1 Na1 Na1 55.3(6) . 9
Co1 Na1 Na1 107.7(9) . 9
Na4 Na1 Na1 113.2(19) 10_656 9
W1 Na1 Na1 153.9(16) 10_656 9
Na1 Na1 Na1 60.000(3) 5 9
O1W Na2 O1W 152(4) . 3_657
O1W Na2 O12W 72(2) . .
O1W Na2 O12W 80(3) 3_657 .
O1W Na2 O12W 80(3) . 3_657
O1W Na2 O12W 72(2) 3_657 3_657
O12W Na2 O12W 21(3) . 3_657
O1W Na2 Na3 95.1(16) . .
O1W Na2 Na3 76.6(15) 3_657 .
O12W Na2 Na3 63.9(18) . .
O12W Na2 Na3 82(2) 3_657 .
O1W Na2 Na3 76.6(15) . 3_657
O1W Na2 Na3 95.1(16) 3_657 3_657
O12W Na2 Na3 82(2) . 3_657
O12W Na2 Na3 63.9(18) 3_657 3_657
Na3 Na2 Na3 145(2) . 3_657
O4W Na3 O10 94(4) 23_466 .
O4W Na3 O3W 87(4) 23_466 .
O10 Na3 O3W 131(3) . .
O4W Na3 O8W 137(4) 23_466 3_657
O10 Na3 O8W 128(3) . 3_657
O3W Na3 O8W 72(3) . 3_657
O4W Na3 O9W 91(3) 23_466 8_657
O10 Na3 O9W 172(3) . 8_657
O3W Na3 O9W 56(3) . 8_657
O8W Na3 O9W 47(2) 3_657 8_657
O4W Na3 Na2 147(3) 23_466 .
O10 Na3 Na2 77(2) . .
O3W Na3 Na2 77(2) . .
O8W Na3 Na2 63.4(15) 3_657 .
O9W Na3 Na2 102.9(19) 8_657 .
Na4 Na4 O11W 93(5) 2_665 .
Na4 Na4 O14 115(4) 2_665 2_665
O11W Na4 O14 138(4) . 2_665
Na4 Na4 O11W 52(4) 2_665 2_665
O11W Na4 O11W 138(4) . 2_665
O14 Na4 O11W 83(3) 2_665 2_665
Na4 Na4 O4 115(5) 2_665 2_665
O11W Na4 O4 130(4) . 2_665
O14 Na4 O4 67(2) 2_665 2_665
O11W Na4 O4 65(2) 2_665 2_665
Na4 Na4 O9W 131(5) 2_665 7_665
O11W Na4 O9W 43(3) . 7_665
O14 Na4 O9W 113(3) 2_665 7_665
O11W Na4 O9W 143(3) 2_665 7_665
O4 Na4 O9W 90(2) 2_665 7_665
Na4 Na4 W2 119(5) 2_665 2_665
O11W Na4 W2 147(3) . 2_665
O14 Na4 W2 33.8(15) 2_665 2_665
O11W Na4 W2 70(2) 2_665 2_665
O4 Na4 W2 33.1(12) 2_665 2_665
O9W Na4 W2 104(2) 7_665 2_665
Na4 Na4 Na1 124(4) 2_665 7_665
O11W Na4 Na1 60(3) . 7_665
O14 Na4 Na1 78(2) 2_665 7_665
O11W Na4 Na1 156(3) 2_665 7_665
O4 Na4 Na1 119(2) 2_665 7_665
O9W Na4 Na1 60.1(18) 7_665 7_665
W2 Na4 Na1 100.6(17) 2_665 7_665
Ge1 O1 W1 128(2) . 10_656
Ge1 O1 Co1 123(2) . .
W1 O1 Co1 90.8(9) 10_656 .
Ge1 O1 W2 122.5(19) . .
W1 O1 W2 93.4(8) 10_656 .
Co1 O1 W2 88.1(10) . .
W1 O2 W2 162(2) . .
W3 O3 W1 156.2(19) . .
W2 O4 Na4 88(2) . 2_665
Co1 O5 Co2 96.5(17) 10_656 .
Co1 O5 Co1 138(2) 10_656 .
Co2 O5 Co1 91.6(16) . .
W3 O6 W3 127(4) 10_656 .
W3 O7 W2 148(4) . .
W2 O8 W1 119(3) . 10_656
W1 O9 Co1 112(2) 10_656 .
W1 O9 Na1 135(2) 10_656 .
Co1 O9 Na1 111(2) . .
Na3 O10 W1 125(3) . 17_455
P1 O12 Co2 120.3(16) . .
P1 O12 Co2 120.3(16) . 3_656
Co2 O12 Co2 97(2) . 3_656
P1 O12 Co2 120.3(16) . 2_665
Co2 O12 Co2 97(2) . 2_665
Co2 O12 Co2 97(2) 3_656 2_665
Ge1 O13 W3 121.3(4) . 7_665
Ge1 O13 W3 121.3(4) . 10_656
W3 O13 W3 95.4(5) 7_665 10_656
Ge1 O13 W3 121.3(4) . .
W3 O13 W3 95.4(5) 7_665 .
W3 O13 W3 95.4(5) 10_656 .
W2 O14 Co1 115(2) . .
W2 O14 Na4 103(3) . 2_665
Co1 O14 Na4 139(3) . 2_665
P1 O15 Co1 123(3) . 5
P1 O15 Na1 113(3) . 9
Co1 O15 Na1 123(2) 5 9
P1 O15 Na1 86(2) . 5
Co1 O15 Na1 87.6(17) 5 5
Na1 O15 Na1 88(2) 9 5
Na4 O9W Na3 147(3) 10_656 11_576
Na4 O11W Na4 35(3) . 2_665
O12W O12W Na2 79.6(15) 3_657 .

loop_
_geom_bond_atom_site_label_1
_geom_bond_atom_site_label_2
_geom_bond_distance
_geom_bond_site_symmetry_2
W1 O2 1.72(4) .
W1 O9 1.78(4) 7_665
W1 O3 2.00(3) .
W1 O8 2.10(5) 7_665
W1 O1 2.25(3) 7_665
W1 O10 2.46(8) 21_445
W1 Na1 3.68(4) 7_665
W2 O4 1.72(5) .
W2 O8 1.78(5) .
W2 O14 1.79(5) .
W2 O7 1.98(6) .
W2 O2 2.10(4) .
W2 O1 2.34(3) .
W2 Na4 3.14(6) 2_665
W3 O11 1.44(8) .
W3 O3 1.83(3) .
W3 O6 1.87(7) 7_665
W3 O6 1.88(6) .
W3 O7 1.93(6) .
W3 O13 2.263(9) .
P1 O12 1.53(7) .
P1 O15 1.56(5) 9
P1 O15 1.56(5) .
P1 O15 1.56(5) 5
P1 Na1 3.26(5) .
P1 Na1 3.26(5) 5
P1 Na1 3.26(5) 9
Ge1 O1 1.703(10) 7_665
Ge1 O1 1.703(10) .
Ge1 O1 1.703(10) 10_656
Ge1 O13 1.741(10) .
Co1 O5 1.97(4) 7_665
Co1 O14 2.05(5) .
Co1 O15 2.11(5) 9
Co1 O5 2.14(4) .
Co1 O9 2.14(4) .
Co1 O1 2.32(4) .
Co1 Na1 3.59(4) .
Co2 O5 2.10(4) 10_656
Co2 O5 2.10(4) .
Co2 O5 2.10(4) 7_665
Co2 O12 2.18(3) .
Co2 O12 2.18(4) 3_656
Co2 O12 2.18(4) 2_665
Na1 O9 2.20(6) .
Na1 O15 2.32(6) 5
Na1 O2W 2.37(8) .
Na1 O15 2.99(6) 9
Na1 Na4 3.70(7) 10_656
Na1 W1 3.68(4) 10_656
Na1 Na1 3.72(7) 5
Na1 Na1 3.72(7) 9
Na2 O1W 2.59(6) .
Na2 O1W 2.59(6) 3_657
Na2 O12W 2.96(10) .
Na2 O12W 2.96(10) 3_657
Na2 Na3 4.10(5) .
Na2 Na3 4.10(5) 3_657
Na3 O4W 1.91(10) 23_466
Na3 O10 2.19(9) .
Na3 O3W 2.35(9) .
Na3 O8W 2.92(8) 3_657
Na3 O9W 2.93(8) 8_657
Na4 Na4 1.42(12) 2_665
Na4 O11W 1.96(9) .
Na4 O14 2.20(8) 2_665
Na4 O11W 2.49(9) 2_665
Na4 O4 2.70(7) 2_665
Na4 O9W 2.91(9) 7_665
Na4 W2 3.14(6) 2_665
Na4 Na1 3.70(7) 7_665
O1 W1 2.25(3) 10_656
O4 Na4 2.70(7) 2_665
O5 Co1 1.97(4) 10_656
O6 W3 1.87(7) 10_656
O8 W1 2.10(5) 10_656
O9 W1 1.78(4) 10_656
O10 W1 2.46(8) 17_455
O12 Co2 2.18(4) 3_656
O12 Co2 2.18(4) 2_665
O13 W3 2.263(9) 7_665
O13 W3 2.263(9) 10_656
O14 Na4 2.20(8) 2_665
O15 Co1 2.11(5) 5
O15 Na1 2.32(6) 9
O15 Na1 2.99(6) 5
O4W Na3 1.91(10) 20_656
O8W Na3 2.92(8) 3_657
O9W Na4 2.91(9) 10_656
O9W Na3 2.93(8) 11_576
O11W Na4 2.49(9) 2_665
O12W O12W 1.07(16) 3_657
